data_1576969
loop_
_publ_author_name
'Shi, Xiaoli'
'Mei, Ling'
'Dong, Chenxi'
'Zhao, Chunmei'
'Chen, Chen'
'Xu, Yimin'
'Xu, Wan'
'Li, Chunli'
'Wang, Guangxia'
'Ma, Zhiying'
'Wang, Hua'

_publ_section_title
;
 Photochemical skeletal editing: one-step transformation of diaryl
 dithiophenes into regiodefined helicenes.
;
_journal_issue 20
_journal_name_full 'Chemical science'
_journal_page_first 10082
_journal_page_last 10091
_journal_paper_doi 10.1039/d6sc01717g
_journal_volume 17
_journal_year 2026
_chemical_formula_moiety 'C28 H16 S'
_chemical_formula_sum 'C28 H16 S'
_chemical_formula_weight 384.47
_space_group_crystal_system orthorhombic
_space_group_IT_number 61
_space_group_name_Hall '-P 2ac 2ab'
_space_group_name_H-M_alt 'P b c a'
_atom_sites_solution_hydrogens geom
_atom_sites_solution_primary direct
_audit_creation_date 2017-09-18
_audit_creation_method
;
Olex2 1.2
(compiled 2017.08.10 svn.r3458 for OlexSys, GUI svn.r5381)
;
_audit_update_record
;
2025-08-08 deposited with the CCDC.	2026-03-25 downloaded from the CCDC.
;
_cell_angle_alpha 90
_cell_angle_beta 90
_cell_angle_gamma 90
_cell_formula_units_Z 8
_cell_length_a 18.3772(6)
_cell_length_b 8.0425(3)
_cell_length_c 24.7367(8)
_cell_measurement_reflns_used 3407
_cell_measurement_temperature 293(2)
_cell_measurement_theta_max 70.8170
_cell_measurement_theta_min 4.2870
_cell_volume 3656.1(2)
_computing_cell_refinement
;
CrysAlisPro, Agilent Technologies,
Version 1.171.37.35 (release 13-08-2014 CrysAlis171 .NET)
(compiled Aug 13 2014,18:06:01)
;
_computing_data_collection
;
CrysAlisPro, Agilent Technologies,
Version 1.171.37.35 (release 13-08-2014 CrysAlis171 .NET)
(compiled Aug 13 2014,18:06:01)
;
_computing_data_reduction
;
CrysAlisPro, Agilent Technologies,
Version 1.171.37.35 (release 13-08-2014 CrysAlis171 .NET)
(compiled Aug 13 2014,18:06:01)
;
_computing_molecular_graphics 'Olex2 (Dolomanov et al., 2009)'
_computing_publication_material 'Olex2 (Dolomanov et al., 2009)'
_computing_structure_refinement 'ShelXL (Sheldrick, 2015)'
_computing_structure_solution 'ShelXS (Sheldrick, 2008)'
_diffrn_ambient_temperature 293(2)
_diffrn_detector 'CCD plate'
_diffrn_detector_area_resol_mean 16.2312
_diffrn_detector_type Eos
_diffrn_measured_fraction_theta_full 0.998
_diffrn_measured_fraction_theta_max 0.981
_diffrn_measurement_details
;
#__ type_ start__ end____ width___ exp.time_
  1 omega -103.00  -36.00   0.5000    8.5000
omega____ theta____ kappa____ phi______ frames
    -      -33.5000  -77.0000  -60.0000 134

#__ type_ start__ end____ width___ exp.time_
  2 omega  -45.00  -15.00   0.5000    8.5000
omega____ theta____ kappa____ phi______ frames
    -      -33.5000  -57.0000   90.0000 60

#__ type_ start__ end____ width___ exp.time_
  3 omega   20.00   76.00   0.5000    8.5000
omega____ theta____ kappa____ phi______ frames
    -       36.4734  -99.0000    0.0000 112

#__ type_ start__ end____ width___ exp.time_
  4 omega   58.00   85.00   0.5000    8.5000
omega____ theta____ kappa____ phi______ frames
    -       36.4734  178.0000 -150.0000 54

#__ type_ start__ end____ width___ exp.time_
  5 omega   78.00  107.00   0.5000    8.5000
omega____ theta____ kappa____ phi______ frames
    -       36.4734   37.0000  -30.0000 58

#__ type_ start__ end____ width___ exp.time_
  6 omega   15.00   73.00   0.5000    8.5000
omega____ theta____ kappa____ phi______ frames
    -       36.4734   37.0000  -30.0000 116

#__ type_ start__ end____ width___ exp.time_
  7 omega   57.00   88.00   0.5000    8.5000
omega____ theta____ kappa____ phi______ frames
    -       36.4734  178.0000  -90.0000 62

#__ type_ start__ end____ width___ exp.time_
  8 omega   60.00  101.00   0.5000   34.0000
omega____ theta____ kappa____ phi______ frames
    -      108.0000  -94.0000  -60.0000 82

#__ type_ start__ end____ width___ exp.time_
  9 omega   50.00   91.00   0.5000   34.0000
omega____ theta____ kappa____ phi______ frames
    -      108.0000  -30.0000   60.0000 82

#__ type_ start__ end____ width___ exp.time_
 10 omega   97.00  176.00   0.5000   34.0000
omega____ theta____ kappa____ phi______ frames
    -      108.0000   61.0000   90.0000 158

#__ type_ start__ end____ width___ exp.time_
 11 omega   37.00   81.00   0.5000   34.0000
omega____ theta____ kappa____ phi______ frames
    -      108.0000  -30.0000 -180.0000 88

#__ type_ start__ end____ width___ exp.time_
 12 omega   56.00  104.00   0.5000   34.0000
omega____ theta____ kappa____ phi______ frames
    -      108.0000 -111.0000 -180.0000 96

#__ type_ start__ end____ width___ exp.time_
 13 omega  134.00  177.00   0.5000   34.0000
omega____ theta____ kappa____ phi______ frames
    -      108.0000   77.0000 -180.0000 86
;
_diffrn_measurement_device 'four-circle diffractometer'
_diffrn_measurement_device_type 'Xcalibur, Eos, Gemini'
_diffrn_measurement_method '\w scans'
_diffrn_orient_matrix_UB_11 -0.0750631000
_diffrn_orient_matrix_UB_12 0.0515773000
_diffrn_orient_matrix_UB_13 0.0220329000
_diffrn_orient_matrix_UB_21 0.0316692000
_diffrn_orient_matrix_UB_22 0.0079782000
_diffrn_orient_matrix_UB_23 0.0575955000
_diffrn_orient_matrix_UB_31 0.0196772000
_diffrn_orient_matrix_UB_32 0.1843580000
_diffrn_orient_matrix_UB_33 -0.0086859000
_diffrn_radiation_monochromator graphite
_diffrn_radiation_probe x-ray
_diffrn_radiation_type CuK\a
_diffrn_radiation_wavelength 1.54184
_diffrn_reflns_av_R_equivalents 0.0321
_diffrn_reflns_av_unetI/netI 0.0384
_diffrn_reflns_Laue_measured_fraction_full 0.998
_diffrn_reflns_Laue_measured_fraction_max 0.981
_diffrn_reflns_limit_h_max 22
_diffrn_reflns_limit_h_min -19
_diffrn_reflns_limit_k_max 9
_diffrn_reflns_limit_k_min -6
_diffrn_reflns_limit_l_max 26
_diffrn_reflns_limit_l_min -29
_diffrn_reflns_number 8481
_diffrn_reflns_point_group_measured_fraction_full 0.998
_diffrn_reflns_point_group_measured_fraction_max 0.981
_diffrn_reflns_theta_full 67.684
_diffrn_reflns_theta_max 70.927
_diffrn_reflns_theta_min 3.574
_diffrn_source 'Enhance (Cu) X-ray Source'
_exptl_absorpt_coefficient_mu 1.641
_exptl_absorpt_correction_T_max 1.00000
_exptl_absorpt_correction_T_min 0.82622
_exptl_absorpt_correction_type multi-scan
_exptl_absorpt_process_details
;
CrysAlisPro, Agilent Technologies,
Version 1.171.37.35 (release 13-08-2014 CrysAlis171 .NET)
(compiled Aug 13 2014,18:06:01)
Empirical absorption correction using spherical harmonics,
 implemented in SCALE3 ABSPACK scaling algorithm.
;
_exptl_crystal_colour colourless
_exptl_crystal_colour_primary colourless
_exptl_crystal_density_diffrn 1.397
_exptl_crystal_description prism
_exptl_crystal_F_000 1600
_exptl_crystal_size_max 0.14
_exptl_crystal_size_mid 0.1
_exptl_crystal_size_min 0.09
_refine_diff_density_max 0.239
_refine_diff_density_min -0.347
_refine_diff_density_rms 0.062
_refine_ls_extinction_method none
_refine_ls_goodness_of_fit_ref 1.092
_refine_ls_hydrogen_treatment constr
_refine_ls_matrix_type full
_refine_ls_number_parameters 262
_refine_ls_number_reflns 3451
_refine_ls_number_restraints 0
_refine_ls_restrained_S_all 1.092
_refine_ls_R_factor_all 0.0669
_refine_ls_R_factor_gt 0.0541
_refine_ls_shift/su_max 0.001
_refine_ls_shift/su_mean 0.000
_refine_ls_structure_factor_coef Fsqd
_refine_ls_weighting_details 'w=1/[\s^2^(Fo^2^)+(0.0839P)^2^+0.8894P] where P=(Fo^2^+2Fc^2^)/3'
_refine_ls_weighting_scheme calc
_refine_ls_wR_factor_gt 0.1518
_refine_ls_wR_factor_ref 0.1619
_reflns_Friedel_coverage 0.000
_reflns_number_gt 2782
_reflns_number_total 3451
_reflns_threshold_expression 'I > 2\s(I)'
_cod_data_source_file d6sc01717g2.cif
_cod_data_source_block 201709162
_cod_depositor_comments 'Adding full bibliography for 1576969--1576975.cif.'
_cod_database_code 1576969
_shelx_shelxl_version_number 2014/7
_chemical_oxdiff_formula C38H41N2S2
_shelx_space_group_comment
;
The symmetry employed for this shelxl refinement is uniquely defined
by the following loop, which should always be used as a source of
symmetry information in preference to the above space-group names.
They are only intended as comments.
;
_shelx_estimated_absorpt_t_max 0.866
_shelx_estimated_absorpt_t_min 0.803
_reflns_odcompleteness_completeness 99.79
_reflns_odcompleteness_iscentric 1
_reflns_odcompleteness_theta 66.97
_olex2_refinement_description
;
1. Fixed Uiso
 At 1.2 times of:
  All C(H) groups
2.a Aromatic/amide H refined with riding coordinates:
 C1(H1), C2(H2), C9(H9), C10(H10), C15(H15), C16(H16), C17(H17), C18(H18),
 C19(H19), C20(H20), C21(H21), C22(H22), C25(H25), C26(H26), C27(H27), C28(H28)
;
_olex2_submission_special_instructions 'No special instructions were received'

loop_
_space_group_symop_operation_xyz
'x, y, z'
'-x+1/2, -y, z+1/2'
'x+1/2, -y+1/2, -z'
'-x, y+1/2, -z+1/2'
'-x, -y, -z'
'x-1/2, y, -z-1/2'
'-x-1/2, y-1/2, z'
'x, -y-1/2, z-1/2'

loop_
_atom_site_label
_atom_site_type_symbol
_atom_site_fract_x
_atom_site_fract_y
_atom_site_fract_z
_atom_site_U_iso_or_equiv
_atom_site_adp_type
_atom_site_occupancy
_atom_site_site_symmetry_order
_atom_site_calc_flag
_atom_site_refinement_flags_posn
_atom_site_refinement_flags_adp
_atom_site_refinement_flags_occupancy
_atom_site_disorder_assembly
_atom_site_disorder_group
C1 C 0.20149(15) 0.5150(4) 0.70584(12) 0.0500(7) Uani 1 1 d . . . . .
H1 H 0.1696 0.4712 0.7314 0.060 Uiso 1 1 calc R . . . .
C2 C 0.18053(15) 0.5747(3) 0.65780(11) 0.0467(6) Uani 1 1 d . . . . .
H2 H 0.1323 0.5780 0.6466 0.056 Uiso 1 1 calc R . . . .
C3 C 0.23971(13) 0.6327(3) 0.62556(10) 0.0391(5) Uani 1 1 d . . . . .
C4 C 0.30673(14) 0.6179(3) 0.65131(9) 0.0369(5) Uani 1 1 d . . . . .
C5 C 0.37212(13) 0.6847(3) 0.62841(9) 0.0356(5) Uani 1 1 d . . . . .
C6 C 0.36671(12) 0.7486(3) 0.57519(9) 0.0349(5) Uani 1 1 d . . . . .
C7 C 0.30067(13) 0.7308(3) 0.54345(10) 0.0368(5) Uani 1 1 d . . . . .
C8 C 0.23559(13) 0.6956(3) 0.57131(10) 0.0390(5) Uani 1 1 d . . . . .
C9 C 0.16719(15) 0.7225(3) 0.54640(12) 0.0486(6) Uani 1 1 d . . . . .
H9 H 0.1245 0.6991 0.5651 0.058 Uiso 1 1 calc R . . . .
C10 C 0.16397(15) 0.7821(4) 0.49540(12) 0.0519(7) Uani 1 1 d . . . . .
H10 H 0.1191 0.8120 0.4810 0.062 Uiso 1 1 calc R . . . .
C11 C 0.22708(15) 0.7999(3) 0.46359(11) 0.0454(6) Uani 1 1 d . . . . .
C12 C 0.29632(14) 0.7598(3) 0.48552(10) 0.0391(6) Uani 1 1 d . . . . .
C13 C 0.35579(15) 0.7367(3) 0.44742(10) 0.0412(6) Uani 1 1 d . . . . .
C14 C 0.34640(17) 0.7856(3) 0.39260(10) 0.0479(6) Uani 1 1 d . . . . .
C15 C 0.27810(19) 0.8518(4) 0.37532(11) 0.0582(8) Uani 1 1 d . . . . .
H15 H 0.2734 0.8946 0.3406 0.070 Uiso 1 1 calc R . . . .
C16 C 0.22089(17) 0.8529(4) 0.40863(12) 0.0552(7) Uani 1 1 d . . . . .
H16 H 0.1760 0.8889 0.3958 0.066 Uiso 1 1 calc R . . . .
C17 C 0.4033(2) 0.7606(4) 0.35531(11) 0.0598(8) Uani 1 1 d . . . . .
H17 H 0.3975 0.7969 0.3199 0.072 Uiso 1 1 calc R . . . .
C18 C 0.4665(2) 0.6848(4) 0.36976(12) 0.0609(8) Uani 1 1 d . . . . .
H18 H 0.5041 0.6732 0.3449 0.073 Uiso 1 1 calc R . . . .
C19 C 0.47415(17) 0.6245(4) 0.42247(12) 0.0524(7) Uani 1 1 d . . . . .
H19 H 0.5161 0.5670 0.4322 0.063 Uiso 1 1 calc R . . . .
C20 C 0.42044(15) 0.6495(3) 0.45994(10) 0.0449(6) Uani 1 1 d . . . . .
H20 H 0.4267 0.6078 0.4947 0.054 Uiso 1 1 calc R . . . .
C21 C 0.42441(13) 0.8526(3) 0.55586(9) 0.0395(5) Uani 1 1 d . . . . .
H21 H 0.4191 0.9042 0.5224 0.047 Uiso 1 1 calc R . . . .
C22 C 0.48588(14) 0.8786(3) 0.58409(11) 0.0442(6) Uani 1 1 d . . . . .
H22 H 0.5212 0.9502 0.5706 0.053 Uiso 1 1 calc R . . . .
C23 C 0.49723(14) 0.7972(3) 0.63459(10) 0.0410(5) Uani 1 1 d . . . . .
C24 C 0.44068(13) 0.7008(3) 0.65731(9) 0.0386(5) Uani 1 1 d . . . . .
C25 C 0.45548(15) 0.6229(4) 0.70734(10) 0.0483(6) Uani 1 1 d . . . . .
H25 H 0.4195 0.5585 0.7235 0.058 Uiso 1 1 calc R . . . .
C26 C 0.52139(17) 0.6397(4) 0.73277(11) 0.0558(7) Uani 1 1 d . . . . .
H26 H 0.5294 0.5859 0.7655 0.067 Uiso 1 1 calc R . . . .
C27 C 0.57653(17) 0.7361(4) 0.71021(13) 0.0566(8) Uani 1 1 d . . . . .
H27 H 0.6209 0.7481 0.7279 0.068 Uiso 1 1 calc R . . . .
C28 C 0.56462(15) 0.8124(4) 0.66201(13) 0.0512(7) Uani 1 1 d . . . . .
H28 H 0.6015 0.8760 0.6467 0.061 Uiso 1 1 calc R . . . .
S1 S 0.29382(4) 0.52859(9) 0.71497(3) 0.0490(2) Uani 1 1 d . . . . .

loop_
_atom_site_aniso_label
_atom_site_aniso_U_11
_atom_site_aniso_U_22
_atom_site_aniso_U_33
_atom_site_aniso_U_23
_atom_site_aniso_U_13
_atom_site_aniso_U_12
C1 0.0525(15) 0.0514(15) 0.0460(14) -0.0025(12) 0.0133(12) -0.0082(12)
C2 0.0437(13) 0.0480(15) 0.0485(14) -0.0065(12) 0.0084(11) -0.0033(11)
C3 0.0414(12) 0.0361(12) 0.0398(12) -0.0053(10) 0.0037(10) -0.0012(10)
C4 0.0464(13) 0.0350(12) 0.0292(11) -0.0014(9) 0.0036(9) 0.0001(10)
C5 0.0386(12) 0.0356(11) 0.0325(11) -0.0036(9) 0.0029(9) 0.0029(9)
C6 0.0372(11) 0.0355(11) 0.0321(11) -0.0038(9) 0.0017(9) 0.0021(9)
C7 0.0435(13) 0.0312(12) 0.0357(12) -0.0020(9) -0.0007(10) 0.0024(9)
C8 0.0390(12) 0.0374(12) 0.0405(12) -0.0034(10) 0.0002(10) 0.0008(10)
C9 0.0395(13) 0.0494(15) 0.0568(16) 0.0000(12) -0.0021(12) -0.0025(11)
C10 0.0432(14) 0.0520(16) 0.0605(17) 0.0026(13) -0.0131(12) 0.0023(12)
C11 0.0500(14) 0.0384(13) 0.0477(14) -0.0008(11) -0.0097(12) 0.0011(11)
C12 0.0471(14) 0.0354(12) 0.0349(12) -0.0001(10) -0.0060(10) -0.0011(10)
C13 0.0551(15) 0.0355(12) 0.0329(12) 0.0001(9) -0.0010(11) -0.0028(11)
C14 0.0714(18) 0.0401(13) 0.0324(12) -0.0003(10) -0.0031(12) -0.0019(12)
C15 0.083(2) 0.0543(17) 0.0372(14) 0.0067(12) -0.0132(14) 0.0023(15)
C16 0.0626(17) 0.0523(16) 0.0505(16) 0.0039(13) -0.0197(14) 0.0027(13)
C17 0.098(2) 0.0493(15) 0.0326(13) 0.0028(11) 0.0048(14) 0.0016(16)
C18 0.083(2) 0.0546(16) 0.0452(15) -0.0040(13) 0.0212(15) 0.0045(16)
C19 0.0626(16) 0.0463(14) 0.0483(15) -0.0042(12) 0.0097(13) 0.0053(13)
C20 0.0571(15) 0.0427(13) 0.0349(12) -0.0007(10) 0.0008(11) 0.0017(12)
C21 0.0446(13) 0.0425(13) 0.0312(11) -0.0001(10) 0.0026(10) -0.0016(11)
C22 0.0421(13) 0.0451(14) 0.0455(13) -0.0042(11) 0.0045(11) -0.0055(11)
C23 0.0394(12) 0.0412(13) 0.0425(13) -0.0072(11) -0.0014(10) 0.0013(10)
C24 0.0410(12) 0.0417(13) 0.0330(11) -0.0075(10) 0.0000(10) 0.0044(10)
C25 0.0472(14) 0.0609(16) 0.0367(12) -0.0030(11) 0.0001(11) 0.0061(13)
C26 0.0604(17) 0.0692(19) 0.0378(13) -0.0035(13) -0.0105(12) 0.0084(15)
C27 0.0505(15) 0.0571(17) 0.0623(18) -0.0123(14) -0.0203(14) 0.0054(13)
C28 0.0436(14) 0.0477(14) 0.0623(17) -0.0075(13) -0.0062(12) -0.0025(12)
S1 0.0543(4) 0.0578(4) 0.0350(3) 0.0061(3) 0.0048(3) -0.0034(3)

loop_
_atom_type_symbol
_atom_type_description
_atom_type_scat_dispersion_real
_atom_type_scat_dispersion_imag
_atom_type_scat_source
C C 0.0181 0.0091 'International Tables Vol C Tables 4.2.6.8 and 6.1.1.4'
H H 0.0000 0.0000 'International Tables Vol C Tables 4.2.6.8 and 6.1.1.4'
S S 0.3331 0.5567 'International Tables Vol C Tables 4.2.6.8 and 6.1.1.4'

loop_
_geom_angle_atom_site_label_1
_geom_angle_atom_site_label_2
_geom_angle_atom_site_label_3
_geom_angle
_geom_angle_site_symmetry_1
_geom_angle_site_symmetry_3
_geom_angle_publ_flag
C2 C1 H1 123.9 . . ?
C2 C1 S1 112.3(2) . . ?
S1 C1 H1 123.9 . . ?
C1 C2 H2 123.4 . . ?
C1 C2 C3 113.2(3) . . ?
C3 C2 H2 123.4 . . ?
C2 C3 C8 126.7(2) . . ?
C4 C3 C2 113.0(2) . . ?
C4 C3 C8 120.3(2) . . ?
C3 C4 C5 121.9(2) . . ?
C3 C4 S1 109.13(18) . . ?
C5 C4 S1 128.63(19) . . ?
C4 C5 C24 124.4(2) . . ?
C6 C5 C4 116.4(2) . . ?
C6 C5 C24 119.0(2) . . ?
C5 C6 C7 121.7(2) . . ?
C5 C6 C21 118.0(2) . . ?
C21 C6 C7 119.7(2) . . ?
C6 C7 C12 124.3(2) . . ?
C8 C7 C6 117.7(2) . . ?
C8 C7 C12 117.9(2) . . ?
C7 C8 C3 118.9(2) . . ?
C7 C8 C9 120.6(2) . . ?
C9 C8 C3 120.5(2) . . ?
C8 C9 H9 120.0 . . ?
C10 C9 C8 120.0(3) . . ?
C10 C9 H9 120.0 . . ?
C9 C10 H10 119.3 . . ?
C9 C10 C11 121.4(3) . . ?
C11 C10 H10 119.3 . . ?
C10 C11 C12 120.1(2) . . ?
C10 C11 C16 119.7(3) . . ?
C12 C11 C16 120.1(3) . . ?
C7 C12 C13 125.2(2) . . ?
C11 C12 C7 117.5(2) . . ?
C11 C12 C13 117.0(2) . . ?
C14 C13 C12 119.4(2) . . ?
C20 C13 C12 123.5(2) . . ?
C20 C13 C14 116.6(2) . . ?
C13 C14 C15 119.7(3) . . ?
C17 C14 C13 119.6(3) . . ?
C17 C14 C15 120.6(3) . . ?
C14 C15 H15 119.7 . . ?
C16 C15 C14 120.6(3) . . ?
C16 C15 H15 119.7 . . ?
C11 C16 H16 119.3 . . ?
C15 C16 C11 121.5(3) . . ?
C15 C16 H16 119.3 . . ?
C14 C17 H17 119.1 . . ?
C18 C17 C14 121.7(3) . . ?
C18 C17 H17 119.1 . . ?
C17 C18 H18 120.4 . . ?
C17 C18 C19 119.1(3) . . ?
C19 C18 H18 120.4 . . ?
C18 C19 H19 119.7 . . ?
C20 C19 C18 120.5(3) . . ?
C20 C19 H19 119.7 . . ?
C13 C20 H20 119.0 . . ?
C19 C20 C13 122.0(2) . . ?
C19 C20 H20 119.0 . . ?
C6 C21 H21 118.7 . . ?
C22 C21 C6 122.6(2) . . ?
C22 C21 H21 118.7 . . ?
C21 C22 H22 119.8 . . ?
C21 C22 C23 120.4(2) . . ?
C23 C22 H22 119.8 . . ?
C24 C23 C22 119.5(2) . . ?
C24 C23 C28 120.0(2) . . ?
C28 C23 C22 120.5(2) . . ?
C23 C24 C5 119.4(2) . . ?
C23 C24 C25 116.7(2) . . ?
C25 C24 C5 123.9(2) . . ?
C24 C25 H25 119.1 . . ?
C26 C25 C24 121.9(3) . . ?
C26 C25 H25 119.1 . . ?
C25 C26 H26 119.6 . . ?
C25 C26 C27 120.9(3) . . ?
C27 C26 H26 119.6 . . ?
C26 C27 H27 120.5 . . ?
C28 C27 C26 119.1(3) . . ?
C28 C27 H27 120.5 . . ?
C23 C28 H28 119.3 . . ?
C27 C28 C23 121.5(3) . . ?
C27 C28 H28 119.3 . . ?
C1 S1 C4 92.39(13) . . ?

loop_
_geom_bond_atom_site_label_1
_geom_bond_atom_site_label_2
_geom_bond_distance
_geom_bond_site_symmetry_2
_geom_bond_publ_flag
C1 H1 0.9300 . ?
C1 C2 1.338(4) . ?
C1 S1 1.715(3) . ?
C2 H2 0.9300 . ?
C2 C3 1.427(3) . ?
C3 C4 1.392(3) . ?
C3 C8 1.436(3) . ?
C4 C5 1.433(3) . ?
C4 S1 1.747(2) . ?
C5 C6 1.417(3) . ?
C5 C24 1.454(3) . ?
C6 C7 1.453(3) . ?
C6 C21 1.433(3) . ?
C7 C8 1.409(3) . ?
C7 C12 1.454(3) . ?
C8 C9 1.417(4) . ?
C9 H9 0.9300 . ?
C9 C10 1.351(4) . ?
C10 H10 0.9300 . ?
C10 C11 1.409(4) . ?
C11 C12 1.420(4) . ?
C11 C16 1.429(4) . ?
C12 C13 1.455(4) . ?
C13 C14 1.422(3) . ?
C13 C20 1.414(4) . ?
C14 C15 1.429(4) . ?
C14 C17 1.409(4) . ?
C15 H15 0.9300 . ?
C15 C16 1.336(5) . ?
C16 H16 0.9300 . ?
C17 H17 0.9300 . ?
C17 C18 1.359(5) . ?
C18 H18 0.9300 . ?
C18 C19 1.398(4) . ?
C19 H19 0.9300 . ?
C19 C20 1.369(4) . ?
C20 H20 0.9300 . ?
C21 H21 0.9300 . ?
C21 C22 1.344(4) . ?
C22 H22 0.9300 . ?
C22 C23 1.426(4) . ?
C23 C24 1.413(4) . ?
C23 C28 1.417(4) . ?
C24 C25 1.413(3) . ?
C25 H25 0.9300 . ?
C25 C26 1.371(4) . ?
C26 H26 0.9300 . ?
C26 C27 1.393(5) . ?
C27 H27 0.9300 . ?
C27 C28 1.358(4) . ?
C28 H28 0.9300 . ?
